data_4003262
loop_
_publ_author_name
'Engel, Emile R.'
'Smith, Vincent J.'
'Bezuidenhout, Charl X.'
'Barbour, Leonard J.'

_publ_section_title
;
 Thermoresponsive Organic Inclusion Compounds: Modification of Thermal
 Expansion Behavior by Simple Guest Replacement
;
_journal_issue 14
_journal_name_full 'Chemistry of Materials'
_journal_page_first 5073
_journal_paper_doi 10.1021/acs.chemmater.6b01916
_journal_volume 28
_journal_year 2016
_chemical_formula_moiety 'C12 H24 O6, 2(C H3 I)'
_chemical_formula_sum 'C14 H30 I2 O6'
_chemical_formula_weight 548.18
_chemical_name_common 200K
_space_group_crystal_system monoclinic
_space_group_IT_number 14
_space_group_name_Hall '-P 2yn'
_space_group_name_H-M_alt 'P 1 21/n 1'
_atom_sites_solution_hydrogens geom
_atom_sites_solution_primary direct
_atom_sites_solution_secondary difmap
_audit_creation_date 2015-10-06
_audit_creation_method
;
Olex2 1.2
(compiled 2014.09.19 svn.r3010 for OlexSys, GUI svn.r4874)
;
_cell_angle_alpha 90.00
_cell_angle_beta 107.101(3)
_cell_angle_gamma 90.00
_cell_formula_units_Z 2
_cell_length_a 9.0205(6)
_cell_length_b 8.5963(4)
_cell_length_c 14.2881(8)
_cell_measurement_reflns_used 4470
_cell_measurement_temperature 200(2)
_cell_measurement_theta_max 28.14
_cell_measurement_theta_min 2.39
_cell_volume 1058.96(11)
_computing_cell_refinement 'Bruker SAINT'
_computing_data_collection 'Bruker APEX2'
_computing_data_reduction 'Bruker SAINT'
_computing_molecular_graphics 'Olex2 (Dolomanov et al., 2009)'
_computing_publication_material 'Olex2 (Dolomanov et al., 2009)'
_computing_structure_refinement 'ShelXL (Sheldrick, 2008)'
_computing_structure_solution 'ShelXS (Sheldrick, 2008)'
_diffrn_ambient_temperature 200(2)
_diffrn_measured_fraction_theta_full 0.998
_diffrn_measured_fraction_theta_max 0.998
_diffrn_measurement_device_type 'Bruker APEX-II CCD'
_diffrn_measurement_method '\f and \w scans'
_diffrn_radiation_monochromator 'INCOATEC quazar mirrior optics'
_diffrn_radiation_type MoK\a
_diffrn_radiation_wavelength 0.71073
_diffrn_reflns_av_R_equivalents 0.0197
_diffrn_reflns_av_unetI/netI 0.0187
_diffrn_reflns_limit_h_max 11
_diffrn_reflns_limit_h_min -7
_diffrn_reflns_limit_k_max 8
_diffrn_reflns_limit_k_min -11
_diffrn_reflns_limit_l_max 19
_diffrn_reflns_limit_l_min -19
_diffrn_reflns_number 8433
_diffrn_reflns_theta_full 28.28
_diffrn_reflns_theta_max 28.28
_diffrn_reflns_theta_min 2.39
_diffrn_source 'INCOATEC Mo micro source'
_diffrn_source_type 'Bruker APEX II DUO QUAZAR'
_diffrn_standards_number 0
_exptl_absorpt_coefficient_mu 2.991
_exptl_absorpt_correction_T_max 0.8649
_exptl_absorpt_correction_T_min 0.6625
_exptl_absorpt_correction_type multi-scan
_exptl_absorpt_process_details 'symmetry-related measurements'
_exptl_crystal_colour yellow
_exptl_crystal_density_diffrn 1.719
_exptl_crystal_density_method 'not measured'
_exptl_crystal_description plate
_exptl_crystal_F_000 536
_exptl_crystal_size_max 0.15
_exptl_crystal_size_mid 0.15
_exptl_crystal_size_min 0.05
_refine_diff_density_max 1.068
_refine_diff_density_min -0.957
_refine_diff_density_rms 0.066
_refine_ls_extinction_method none
_refine_ls_goodness_of_fit_ref 1.036
_refine_ls_hydrogen_treatment mixed
_refine_ls_matrix_type full
_refine_ls_number_parameters 101
_refine_ls_number_reflns 2621
_refine_ls_number_restraints 0
_refine_ls_restrained_S_all 1.036
_refine_ls_R_factor_all 0.0292
_refine_ls_R_factor_gt 0.0245
_refine_ls_shift/su_max 0.001
_refine_ls_shift/su_mean 0.000
_refine_ls_structure_factor_coef Fsqd
_refine_ls_weighting_details 'calc w=1/[\s^2^(Fo^2^)+(0.0216P)^2^+0.8991P] where P=(Fo^2^+2Fc^2^)/3'
_refine_ls_weighting_scheme calc
_refine_ls_wR_factor_gt 0.0550
_refine_ls_wR_factor_ref 0.0574
_reflns_number_gt 2319
_reflns_number_total 2621
_reflns_threshold_expression >2sigma(I)
_cod_data_source_file 3_200k.cif
_cod_data_source_block
;
;
_cod_original_cell_volume 1058.96(10)
_cod_database_code 4003262
_olex2_refinement_description
;
1. Others
 Fixed Uiso: H7A(0.066) H7B(0.066) H7C(0.066) H3A(0.061) H3B(0.061) H4A(0.06)
 H4B(0.06) H5A(0.059) H5B(0.059) H2A(0.061) H2B(0.061) H1A(0.063) H1B(0.063)
 H6A(0.063) H6B(0.063)
 Fixed X: H7A(0.4648) H7B(0.3628) H7C(0.525) H3A(0.4886) H3B(0.4649)
 H4A(0.7221) H4B(0.7442) H5A(0.9064) H5B(0.7512) H2A(0.2621) H2B(0.2199)
 H1A(0.0448) H1B(0.0889) H6A(0.841) H6B(0.997)
 Fixed Y: H7A(0.76) H7B(0.6257) H7C(0.675) H3A(0.3592) H3B(0.5018) H4A(0.5973)
 H4B(0.4479) H5A(0.6678) H5B(0.7567) H2A(0.5949) H2B(0.4376) H1A(0.3664)
 H1B(0.5262) H6A(0.7705) H6B(0.6781)
 Fixed Z: H7A(0.4389) H7B(0.4671) H7C(0.5428) H3A(0.252) H3B(0.1765)
 H4A(0.2587) H4B(0.3288) H5A(0.4004) H5B(0.4029) H2A(0.2433) H2B(0.1805)
 H1A(0.2739) H1B(0.3338) H6A(0.5736) H6B(0.5771)
;
_olex2_submission_special_instructions 'No special instructions were received'

loop_
_space_group_symop_id
_space_group_symop_operation_xyz
1 'x, y, z'
2 '-x+1/2, y+1/2, -z+1/2'
3 '-x, -y, -z'
4 'x-1/2, -y-1/2, z-1/2'

loop_
_atom_site_label
_atom_site_type_symbol
_atom_site_fract_x
_atom_site_fract_y
_atom_site_fract_z
_atom_site_U_iso_or_equiv
_atom_site_adp_type
_atom_site_occupancy
_atom_site_symmetry_multiplicity
_atom_site_calc_flag
_atom_site_refinement_flags
I1 I 0.31740(2) 0.88247(2) 0.554466(12) 0.04998(8) Uani 1 1 d .
C7 C 0.4331(3) 0.7129(3) 0.49244(19) 0.0440(6) Uani 1 1 d .
H7A H 0.4648 0.7600 0.4389 0.066 Uiso 1 1 calc R
H7B H 0.3628 0.6257 0.4671 0.066 Uiso 1 1 calc R
H7C H 0.5250 0.6750 0.5428 0.066 Uiso 1 1 calc R
O1 O 0.2713(2) 0.4050(2) 0.32437(13) 0.0442(4) Uani 1 1 d .
O3 O 0.8052(2) 0.5773(2) 0.49338(14) 0.0436(4) Uani 1 1 d .
O2 O 0.5489(2) 0.5637(2) 0.31571(12) 0.0446(4) Uani 1 1 d .
C3 C 0.4549(3) 0.4689(3) 0.24082(17) 0.0508(7) Uani 1 1 d .
H3A H 0.4886 0.3592 0.2520 0.061 Uiso 1 1 calc R
H3B H 0.4649 0.5018 0.1765 0.061 Uiso 1 1 calc R
C4 C 0.7078(3) 0.5571(3) 0.3204(2) 0.0500(6) Uani 1 1 d .
H4A H 0.7221 0.5973 0.2587 0.060 Uiso 1 1 calc R
H4B H 0.7442 0.4479 0.3288 0.060 Uiso 1 1 calc R
C5 C 0.7998(3) 0.6530(3) 0.4048(2) 0.0495(6) Uani 1 1 d .
H5A H 0.9064 0.6678 0.4004 0.059 Uiso 1 1 calc R
H5B H 0.7512 0.7567 0.4029 0.059 Uiso 1 1 calc R
C2 C 0.2896(3) 0.4837(3) 0.24105(17) 0.0512(7) Uani 1 1 d .
H2A H 0.2621 0.5949 0.2433 0.061 Uiso 1 1 calc R
H2B H 0.2199 0.4376 0.1805 0.061 Uiso 1 1 calc R
C1 C 0.1185(3) 0.4156(4) 0.3317(2) 0.0525(7) Uani 1 1 d .
H1A H 0.0448 0.3664 0.2739 0.063 Uiso 1 1 calc R
H1B H 0.0889 0.5262 0.3338 0.063 Uiso 1 1 calc R
C6 C 0.8877(3) 0.6657(4) 0.5766(2) 0.0525(7) Uani 1 1 d .
H6A H 0.8410 0.7705 0.5736 0.063 Uiso 1 1 calc R
H6B H 0.9970 0.6781 0.5771 0.063 Uiso 1 1 calc R

loop_
_atom_site_aniso_label
_atom_site_aniso_U_11
_atom_site_aniso_U_22
_atom_site_aniso_U_33
_atom_site_aniso_U_23
_atom_site_aniso_U_13
_atom_site_aniso_U_12
I1 0.06906(14) 0.04147(11) 0.04799(11) -0.00017(7) 0.03057(9) 0.00782(8)
C7 0.0486(14) 0.0396(13) 0.0459(13) 0.0013(11) 0.0172(11) 0.0088(11)
O1 0.0409(9) 0.0473(10) 0.0390(9) 0.0005(7) 0.0034(7) 0.0068(8)
O3 0.0437(9) 0.0378(9) 0.0528(10) -0.0014(8) 0.0198(8) -0.0034(7)
O2 0.0526(10) 0.0481(10) 0.0361(8) -0.0018(7) 0.0178(8) 0.0106(8)
C3 0.0716(18) 0.0530(16) 0.0278(11) -0.0004(11) 0.0148(11) 0.0111(14)
C4 0.0619(16) 0.0518(15) 0.0498(14) 0.0069(12) 0.0376(13) 0.0086(13)
C5 0.0516(15) 0.0419(14) 0.0671(17) 0.0051(13) 0.0362(13) -0.0003(12)
C2 0.0610(17) 0.0552(16) 0.0285(11) -0.0001(11) -0.0007(11) 0.0084(13)
C1 0.0382(13) 0.0555(17) 0.0541(15) -0.0044(13) -0.0013(11) 0.0030(12)
C6 0.0350(13) 0.0476(15) 0.0710(18) -0.0064(14) 0.0095(12) -0.0071(12)

loop_
_atom_type_symbol
_atom_type_description
_atom_type_scat_dispersion_real
_atom_type_scat_dispersion_imag
_atom_type_scat_source
C C 0.0033 0.0016 'International Tables Vol C Tables 4.2.6.8 and 6.1.1.4'
H H 0.0000 0.0000 'International Tables Vol C Tables 4.2.6.8 and 6.1.1.4'
N N 0.0061 0.0033 'International Tables Vol C Tables 4.2.6.8 and 6.1.1.4'
O O 0.0106 0.0060 'International Tables Vol C Tables 4.2.6.8 and 6.1.1.4'
I I -0.4742 1.8119 'International Tables Vol C Tables 4.2.6.8 and 6.1.1.4'

loop_
_geom_angle_atom_site_label_1
_geom_angle_atom_site_label_2
_geom_angle_atom_site_label_3
_geom_angle
_geom_angle_site_symmetry_1
_geom_angle_site_symmetry_3
I1 C7 H7A 109.5 . .
I1 C7 H7B 109.5 . .
I1 C7 H7C 109.5 . .
H7A C7 H7B 109.5 . .
H7A C7 H7C 109.5 . .
H7B C7 H7C 109.5 . .
C1 O1 C2 112.8(2) . .
C5 O3 C6 112.0(2) . .
C3 O2 C4 112.7(2) . .
O2 C3 H3A 109.9 . .
O2 C3 H3B 109.9 . .
O2 C3 C2 109.0(2) . .
H3A C3 H3B 108.3 . .
C2 C3 H3A 109.9 . .
C2 C3 H3B 109.9 . .
O2 C4 H4A 109.8 . .
O2 C4 H4B 109.8 . .
O2 C4 C5 109.2(2) . .
H4A C4 H4B 108.3 . .
C5 C4 H4A 109.8 . .
C5 C4 H4B 109.8 . .
O3 C5 C4 109.5(2) . .
O3 C5 H5A 109.8 . .
O3 C5 H5B 109.8 . .
C4 C5 H5A 109.8 . .
C4 C5 H5B 109.8 . .
H5A C5 H5B 108.2 . .
O1 C2 C3 108.8(2) . .
O1 C2 H2A 109.9 . .
O1 C2 H2B 109.9 . .
C3 C2 H2A 109.9 . .
C3 C2 H2B 109.9 . .
H2A C2 H2B 108.3 . .
O1 C1 H1A 109.9 . .
O1 C1 H1B 109.9 . .
O1 C1 C6 108.8(2) . 3_666
H1A C1 H1B 108.3 . .
C6 C1 H1A 109.9 3_666 .
C6 C1 H1B 109.9 3_666 .
O3 C6 C1 109.7(2) . 3_666
O3 C6 H6A 109.7 . .
O3 C6 H6B 109.7 . .
C1 C6 H6A 109.7 3_666 .
C1 C6 H6B 109.7 3_666 .
H6A C6 H6B 108.2 . .

loop_
_geom_bond_atom_site_label_1
_geom_bond_atom_site_label_2
_geom_bond_distance
_geom_bond_site_symmetry_2
I1 C7 2.132(2) .
C7 H7A 0.9800 .
C7 H7B 0.9800 .
C7 H7C 0.9800 .
O1 C2 1.421(3) .
O1 C1 1.415(3) .
O3 C5 1.411(3) .
O3 C6 1.423(3) .
O2 C3 1.412(3) .
O2 C4 1.416(3) .
C3 H3A 0.9900 .
C3 H3B 0.9900 .
C3 C2 1.497(4) .
C4 H4A 0.9900 .
C4 H4B 0.9900 .
C4 C5 1.495(4) .
C5 H5A 0.9900 .
C5 H5B 0.9900 .
C2 H2A 0.9900 .
C2 H2B 0.9900 .
C1 H1A 0.9900 .
C1 H1B 0.9900 .
C1 C6 1.500(4) 3_666
C6 C1 1.500(4) 3_666
C6 H6A 0.9900 .
C6 H6B 0.9900 .

loop_
_geom_torsion_atom_site_label_1
_geom_torsion_atom_site_label_2
_geom_torsion_atom_site_label_3
_geom_torsion_atom_site_label_4
_geom_torsion
_geom_torsion_site_symmetry_4
O2 C3 C2 O1 -72.2(3) .
O2 C4 C5 O3 71.5(3) .
C3 O2 C4 C5 -176.8(2) .
C4 O2 C3 C2 -179.8(2) .
C5 O3 C6 C1 176.6(2) 3_666
C2 O1 C1 C6 -178.0(2) 3_666
C1 O1 C2 C3 178.8(2) .
C6 O3 C5 C4 -178.3(2) .
